data_2233160
loop_
_publ_author_name
'Yang, Guiqiu'
'Wang, Yang'
'Yu, Haibo'

_publ_section_title
;
 (<i>E</i>)-2-(4-<i>tert</i>-Butylphenyl)-2-cyano-1-(3-methyl-1-vinyl-1<i>H</i>-pyrazol-5-yl)vinyl
 2,2-dimethylpropanoate
;
_journal_coeditor_code HB6506
_journal_issue 1
_journal_name_full 'Acta Crystallographica Section E'
_journal_page_first o64
_journal_paper_doi 10.1107/S1600536811052007
_journal_volume 68
_journal_year 2012
_chemical_formula_iupac 'C24 H29 N3 O2'
_chemical_formula_moiety 'C24 H29 N3 O2'
_chemical_formula_sum 'C24 H29 N3 O2'
_chemical_formula_weight 391.50
_chemical_name_systematic
;
(<i>E</i>)-2-(4-<i>tert</i>-Butylphenyl)-2-cyano-1-(3-methyl-1-vinyl-
1<i>H</i>-pyrazol-5-yl)vinyl 2,2-dimethylpropanoate
;
_space_group_IT_number 61
_symmetry_cell_setting orthorhombic
_symmetry_space_group_name_Hall '-P 2ac 2ab'
_symmetry_space_group_name_H-M 'P b c a'
_atom_sites_solution_hydrogens geom
_atom_sites_solution_primary direct
_atom_sites_solution_secondary difmap
_audit_creation_method SHELXL97
_cell_angle_alpha 90.00
_cell_angle_beta 90.00
_cell_angle_gamma 90.00
_cell_formula_units_Z 8
_cell_length_a 12.0056(16)
_cell_length_b 19.283(3)
_cell_length_c 20.183(3)
_cell_measurement_reflns_used 4156
_cell_measurement_temperature 296(2)
_cell_measurement_theta_max 20.41
_cell_measurement_theta_min 2.64
_cell_volume 4672.4(12)
_computing_cell_refinement 'SAINT (Bruker, 2001)'
_computing_data_collection 'SMART (Bruker, 2001)'
_computing_data_reduction 'SAINT (Bruker, 2001)'
_computing_molecular_graphics 'SHELXTL (Sheldrick, 2008)'
_computing_publication_material 'SHELXTL (Sheldrick, 2008)'
_computing_structure_refinement 'SHELXL97 (Sheldrick, 2008)'
_computing_structure_solution 'SHELXS97 (Sheldrick, 2008)'
_diffrn_ambient_temperature 296(2)
_diffrn_measured_fraction_theta_full 1.000
_diffrn_measured_fraction_theta_max 1.000
_diffrn_measurement_device_type 'Bruker SMART CCD'
_diffrn_measurement_method 'phi and omega scans'
_diffrn_radiation_monochromator graphite
_diffrn_radiation_source 'fine-focus sealed tube'
_diffrn_radiation_type MoK\a
_diffrn_radiation_wavelength 0.71073
_diffrn_reflns_av_R_equivalents 0.0329
_diffrn_reflns_av_sigmaI/netI 0.0227
_diffrn_reflns_limit_h_max 12
_diffrn_reflns_limit_h_min -14
_diffrn_reflns_limit_k_max 22
_diffrn_reflns_limit_k_min -22
_diffrn_reflns_limit_l_max 24
_diffrn_reflns_limit_l_min -21
_diffrn_reflns_number 22480
_diffrn_reflns_theta_full 25.03
_diffrn_reflns_theta_max 25.03
_diffrn_reflns_theta_min 2.02
_exptl_absorpt_coefficient_mu 0.072
_exptl_absorpt_correction_T_max 0.9775
_exptl_absorpt_correction_T_min 0.9733
_exptl_absorpt_correction_type multi-scan
_exptl_absorpt_process_details '(SADABS; Bruker, 2001)'
_exptl_crystal_colour colorless
_exptl_crystal_density_diffrn 1.113
_exptl_crystal_density_method 'not measured'
_exptl_crystal_description block
_exptl_crystal_F_000 1680
_exptl_crystal_size_max 0.38
_exptl_crystal_size_mid 0.36
_exptl_crystal_size_min 0.32
_refine_diff_density_max 0.307
_refine_diff_density_min -0.196
_refine_ls_extinction_coef 0.0021(4)
_refine_ls_extinction_expression Fc^*^=kFc[1+0.001xFc^2^\l^3^/sin(2\q)]^-1/4^
_refine_ls_extinction_method 'SHELXL97 (Sheldrick, 2008)'
_refine_ls_goodness_of_fit_ref 1.046
_refine_ls_hydrogen_treatment constr
_refine_ls_matrix_type full
_refine_ls_number_parameters 269
_refine_ls_number_reflns 4118
_refine_ls_number_restraints 0
_refine_ls_restrained_S_all 1.046
_refine_ls_R_factor_all 0.0719
_refine_ls_R_factor_gt 0.0482
_refine_ls_shift/su_max 0.000
_refine_ls_shift/su_mean 0.000
_refine_ls_structure_factor_coef Fsqd
_refine_ls_weighting_details 'calc w=1/[\s^2^(Fo^2^)+(0.0633P)^2^+1.5443P] where P=(Fo^2^+2Fc^2^)/3'
_refine_ls_weighting_scheme calc
_refine_ls_wR_factor_gt 0.1303
_refine_ls_wR_factor_ref 0.1479
_reflns_number_gt 2871
_reflns_number_total 4118
_reflns_threshold_expression I>2\s(I)
_cod_data_source_file hb6506.cif
_cod_data_source_block I
_cod_original_cell_volume 4672.5(11)
_cod_database_code 2233160
_cod_database_fobs_code 2233160

loop_
_symmetry_equiv_pos_as_xyz
'x, y, z'
'-x+1/2, -y, z+1/2'
'-x, y+1/2, -z+1/2'
'x+1/2, -y+1/2, -z'
'-x, -y, -z'
'x-1/2, y, -z-1/2'
'x, -y-1/2, z-1/2'
'-x-1/2, y-1/2, z'

loop_
_atom_site_type_symbol
_atom_site_label
_atom_site_fract_x
_atom_site_fract_y
_atom_site_fract_z
_atom_site_U_iso_or_equiv
_atom_site_adp_type
_atom_site_calc_flag
_atom_site_refinement_flags
_atom_site_occupancy
_atom_site_symmetry_multiplicity
O O1 1.01105(11) 0.08044(6) 0.73974(7) 0.0513(4) Uani d . 1 1
O O2 1.19100(13) 0.05098(8) 0.73607(9) 0.0768(5) Uani d . 1 1
N N1 0.97347(15) -0.00910(9) 0.85788(8) 0.0567(5) Uani d . 1 1
N N2 1.00594(16) -0.05609(9) 0.90444(9) 0.0646(5) Uani d . 1 1
N N3 0.8306(2) -0.13197(10) 0.68953(12) 0.0864(7) Uani d . 1 1
C C1 0.8888(3) 0.07058(15) 0.93404(14) 0.0988(10) Uani d . 1 1
H H1A 0.9211 0.0479 0.9699 0.119 Uiso calc R 1 1
H H1B 0.8437 0.1091 0.9410 0.119 Uiso calc R 1 1
C C2 0.9067(2) 0.04860(12) 0.87455(12) 0.0699(7) Uani d . 1 1
H H2 0.8729 0.0726 0.8400 0.084 Uiso calc R 1 1
C C3 1.05513(19) -0.10678(11) 0.87092(11) 0.0593(6) Uani d . 1 1
C C4 1.05432(18) -0.09274(10) 0.80299(11) 0.0576(5) Uani d . 1 1
H H4 1.0837 -0.1202 0.7694 0.069 Uiso calc R 1 1
C C5 1.00186(16) -0.03077(10) 0.79596(10) 0.0500(5) Uani d . 1 1
C C6 1.1022(2) -0.16827(13) 0.90619(13) 0.0807(8) Uani d . 1 1
H H6A 1.1816 -0.1636 0.9094 0.121 Uiso d R 1 1
H H6B 1.0844 -0.2097 0.8820 0.121 Uiso d R 1 1
H H6C 1.0709 -0.1710 0.9499 0.121 Uiso d R 1 1
C C7 0.97899(16) 0.01082(9) 0.73651(9) 0.0485(5) Uani d . 1 1
C C8 0.92256(16) -0.01145(10) 0.68363(10) 0.0494(5) Uani d . 1 1
C C9 0.87266(19) -0.07898(11) 0.68833(11) 0.0601(6) Uani d . 1 1
C C10 0.90092(17) 0.02826(10) 0.62182(10) 0.0512(5) Uani d . 1 1
C C11 0.79697(18) 0.02586(12) 0.59251(11) 0.0616(6) Uani d . 1 1
H H11 0.7419 -0.0023 0.6105 0.074 Uiso calc R 1 1
C C12 0.77404(19) 0.06478(12) 0.53681(11) 0.0655(6) Uani d . 1 1
H H12 0.7033 0.0624 0.5182 0.079 Uiso calc R 1 1
C C13 0.85333(19) 0.10742(11) 0.50771(10) 0.0580(5) Uani d . 1 1
C C14 0.9582(2) 0.10713(13) 0.53610(11) 0.0702(7) Uani d . 1 1
H H14 1.0142 0.1338 0.5172 0.084 Uiso calc R 1 1
C C15 0.98194(19) 0.06812(13) 0.59201(11) 0.0660(6) Uani d . 1 1
H H15 1.0535 0.0689 0.6096 0.079 Uiso calc R 1 1
C C16 0.8234(2) 0.15167(13) 0.44748(11) 0.0702(7) Uani d . 1 1
C C17 0.7940(3) 0.10424(16) 0.38919(13) 0.1009(10) Uani d . 1 1
H H17A 0.8573 0.0761 0.3781 0.151 Uiso calc R 1 1
H H17B 0.7735 0.1320 0.3516 0.151 Uiso calc R 1 1
H H17C 0.7327 0.0749 0.4013 0.151 Uiso calc R 1 1
C C18 0.7231(3) 0.19699(17) 0.46499(16) 0.1115(11) Uani d . 1 1
H H18A 0.6607 0.1680 0.4758 0.167 Uiso calc R 1 1
H H18B 0.7045 0.2258 0.4278 0.167 Uiso calc R 1 1
H H18C 0.7411 0.2257 0.5024 0.167 Uiso calc R 1 1
C C19 0.9185(3) 0.19962(16) 0.42640(15) 0.1063(11) Uani d . 1 1
H H19A 0.9387 0.2291 0.4628 0.160 Uiso calc R 1 1
H H19B 0.8949 0.2276 0.3896 0.160 Uiso calc R 1 1
H H19C 0.9817 0.1723 0.4135 0.160 Uiso calc R 1 1
C C20 1.12292(17) 0.09525(10) 0.74372(10) 0.0518(5) Uani d . 1 1
C C21 1.14310(17) 0.17108(10) 0.75803(11) 0.0556(5) Uani d . 1 1
C C22 1.0765(3) 0.21582(14) 0.7115(2) 0.1206(13) Uani d . 1 1
H H22A 1.0931 0.2637 0.7197 0.181 Uiso calc R 1 1
H H22B 0.9984 0.2078 0.7186 0.181 Uiso calc R 1 1
H H22C 1.0953 0.2045 0.6666 0.181 Uiso calc R 1 1
C C23 1.2642(2) 0.18635(16) 0.7505(2) 0.1382(17) Uani d . 1 1
H H23A 1.2859 0.1792 0.7052 0.207 Uiso calc R 1 1
H H23B 1.3064 0.1560 0.7787 0.207 Uiso calc R 1 1
H H23C 1.2783 0.2337 0.7627 0.207 Uiso calc R 1 1
C C24 1.1051(4) 0.18545(16) 0.82782(17) 0.1350(16) Uani d . 1 1
H H24A 1.1466 0.1570 0.8581 0.202 Uiso calc R 1 1
H H24B 1.0272 0.1750 0.8317 0.202 Uiso calc R 1 1
H H24C 1.1173 0.2335 0.8381 0.202 Uiso calc R 1 1

loop_
_atom_site_aniso_label
_atom_site_aniso_U_11
_atom_site_aniso_U_22
_atom_site_aniso_U_33
_atom_site_aniso_U_12
_atom_site_aniso_U_13
_atom_site_aniso_U_23
O1 0.0501(8) 0.0407(7) 0.0630(9) -0.0020(6) -0.0045(6) 0.0059(6)
O2 0.0561(9) 0.0525(9) 0.1218(14) 0.0054(8) 0.0108(9) -0.0098(9)
N1 0.0695(12) 0.0507(10) 0.0500(10) 0.0061(9) -0.0031(8) 0.0059(8)
N2 0.0793(13) 0.0600(11) 0.0544(10) 0.0039(10) -0.0052(9) 0.0125(9)
N3 0.0908(16) 0.0511(12) 0.1174(18) -0.0115(11) -0.0258(13) 0.0096(12)
C1 0.145(3) 0.0825(19) 0.0688(18) 0.0329(19) 0.0055(17) 0.0000(14)
C2 0.0892(18) 0.0611(14) 0.0593(14) 0.0129(13) 0.0022(12) 0.0055(11)
C3 0.0642(14) 0.0517(12) 0.0620(13) 0.0014(11) -0.0064(11) 0.0130(10)
C4 0.0654(13) 0.0489(12) 0.0587(13) 0.0042(10) -0.0022(10) 0.0059(10)
C5 0.0534(12) 0.0448(11) 0.0519(11) -0.0020(9) -0.0034(9) 0.0049(9)
C6 0.0979(19) 0.0665(15) 0.0776(16) 0.0142(14) -0.0088(14) 0.0238(13)
C7 0.0490(11) 0.0411(10) 0.0554(12) 0.0007(9) 0.0007(9) 0.0054(9)
C8 0.0504(11) 0.0442(11) 0.0537(12) 0.0005(9) -0.0020(9) 0.0029(9)
C9 0.0648(14) 0.0477(13) 0.0676(14) 0.0004(11) -0.0119(11) 0.0053(10)
C10 0.0547(12) 0.0468(11) 0.0522(11) 0.0009(9) -0.0039(9) 0.0014(9)
C11 0.0564(13) 0.0635(13) 0.0649(13) -0.0116(11) -0.0075(10) 0.0085(11)
C12 0.0586(14) 0.0743(15) 0.0637(14) -0.0059(12) -0.0145(11) 0.0092(12)
C13 0.0682(14) 0.0568(12) 0.0491(12) -0.0019(11) -0.0072(10) 0.0013(10)
C14 0.0679(15) 0.0834(17) 0.0593(14) -0.0164(13) -0.0032(11) 0.0163(12)
C15 0.0520(13) 0.0869(17) 0.0591(13) -0.0097(12) -0.0073(10) 0.0130(12)
C16 0.0887(18) 0.0700(15) 0.0520(13) 0.0016(13) -0.0084(12) 0.0084(11)
C17 0.139(3) 0.106(2) 0.0578(15) -0.004(2) -0.0199(16) 0.0021(15)
C18 0.133(3) 0.107(2) 0.095(2) 0.043(2) -0.0074(19) 0.0255(18)
C19 0.132(3) 0.103(2) 0.083(2) -0.021(2) -0.0145(18) 0.0406(17)
C20 0.0504(12) 0.0487(11) 0.0562(12) -0.0004(10) 0.0018(9) 0.0025(9)
C21 0.0500(12) 0.0434(11) 0.0734(14) -0.0003(9) 0.0010(10) -0.0006(10)
C22 0.124(3) 0.0591(16) 0.179(3) -0.0163(17) -0.050(2) 0.0348(19)
C23 0.0617(18) 0.0661(17) 0.287(5) -0.0136(14) 0.013(2) -0.039(3)
C24 0.229(5) 0.0684(18) 0.107(3) -0.036(2) 0.047(3) -0.0325(18)

loop_
_atom_type_symbol
_atom_type_description
_atom_type_scat_dispersion_real
_atom_type_scat_dispersion_imag
_atom_type_scat_source
C C 0.0033 0.0016 'International Tables Vol C Tables 4.2.6.8 and 6.1.1.4'
H H 0.0000 0.0000 'International Tables Vol C Tables 4.2.6.8 and 6.1.1.4'
N N 0.0061 0.0033 'International Tables Vol C Tables 4.2.6.8 and 6.1.1.4'
O O 0.0106 0.0060 'International Tables Vol C Tables 4.2.6.8 and 6.1.1.4'

loop_
_geom_angle_atom_site_label_1
_geom_angle_atom_site_label_2
_geom_angle_atom_site_label_3
_geom_angle
C20 O1 C7 118.09(15)
C5 N1 N2 110.95(17)
C5 N1 C2 127.07(18)
N2 N1 C2 121.49(18)
C3 N2 N1 105.40(17)
C2 C1 H1A 120.0
C2 C1 H1B 120.0
H1A C1 H1B 120.0
C1 C2 N1 125.1(2)
C1 C2 H2 117.5
N1 C2 H2 117.5
N2 C3 C4 110.75(18)
N2 C3 C6 120.7(2)
C4 C3 C6 128.6(2)
C5 C4 C3 106.02(19)
C5 C4 H4 127.0
C3 C4 H4 127.0
C4 C5 N1 106.87(17)
C4 C5 C7 130.71(19)
N1 C5 C7 122.39(17)
C3 C6 H6A 109.5
C3 C6 H6B 109.5
H6A C6 H6B 109.5
C3 C6 H6C 109.5
H6A C6 H6C 109.5
H6B C6 H6C 109.5
C8 C7 O1 119.07(17)
C8 C7 C5 124.90(18)
O1 C7 C5 115.76(16)
C7 C8 C9 116.77(18)
C7 C8 C10 126.43(18)
C9 C8 C10 116.71(17)
N3 C9 C8 177.0(2)
C15 C10 C11 117.98(19)
C15 C10 C8 122.03(18)
C11 C10 C8 119.99(18)
C12 C11 C10 120.7(2)
C12 C11 H11 119.6
C10 C11 H11 119.6
C11 C12 C13 122.0(2)
C11 C12 H12 119.0
C13 C12 H12 119.0
C14 C13 C12 116.5(2)
C14 C13 C16 123.1(2)
C12 C13 C16 120.4(2)
C13 C14 C15 121.8(2)
C13 C14 H14 119.1
C15 C14 H14 119.1
C10 C15 C14 120.9(2)
C10 C15 H15 119.6
C14 C15 H15 119.6
C13 C16 C18 108.7(2)
C13 C16 C19 112.5(2)
C18 C16 C19 107.9(2)
C13 C16 C17 109.4(2)
C18 C16 C17 109.7(2)
C19 C16 C17 108.6(2)
C16 C17 H17A 109.5
C16 C17 H17B 109.5
H17A C17 H17B 109.5
C16 C17 H17C 109.5
H17A C17 H17C 109.5
H17B C17 H17C 109.5
C16 C18 H18A 109.5
C16 C18 H18B 109.5
H18A C18 H18B 109.5
C16 C18 H18C 109.5
H18A C18 H18C 109.5
H18B C18 H18C 109.5
C16 C19 H19A 109.5
C16 C19 H19B 109.5
H19A C19 H19B 109.5
C16 C19 H19C 109.5
H19A C19 H19C 109.5
H19B C19 H19C 109.5
O2 C20 O1 120.89(18)
O2 C20 C21 127.47(19)
O1 C20 C21 111.64(17)
C23 C21 C22 110.0(3)
C23 C21 C24 110.8(3)
C22 C21 C24 108.5(3)
C23 C21 C20 109.14(19)
C22 C21 C20 110.5(2)
C24 C21 C20 107.96(19)
C21 C22 H22A 109.5
C21 C22 H22B 109.5
H22A C22 H22B 109.5
C21 C22 H22C 109.5
H22A C22 H22C 109.5
H22B C22 H22C 109.5
C21 C23 H23A 109.5
C21 C23 H23B 109.5
H23A C23 H23B 109.5
C21 C23 H23C 109.5
H23A C23 H23C 109.5
H23B C23 H23C 109.5
C21 C24 H24A 109.5
C21 C24 H24B 109.5
H24A C24 H24B 109.5
C21 C24 H24C 109.5
H24A C24 H24C 109.5
H24B C24 H24C 109.5

loop_
_geom_bond_atom_site_label_1
_geom_bond_atom_site_label_2
_geom_bond_distance
O1 C20 1.375(2)
O1 C7 1.398(2)
O2 C20 1.192(2)
N1 C5 1.361(2)
N1 N2 1.362(2)
N1 C2 1.412(3)
N2 C3 1.327(3)
N3 C9 1.140(3)
C1 C2 1.291(3)
C1 H1A 0.9300
C1 H1B 0.9300
C2 H2 0.9300
C3 C4 1.398(3)
C3 C6 1.494(3)
C4 C5 1.358(3)
C4 H4 0.9300
C5 C7 1.469(3)
C6 H6A 0.9600
C6 H6B 0.9600
C6 H6C 0.9600
C7 C8 1.335(3)
C8 C9 1.436(3)
C8 C10 1.487(3)
C10 C15 1.378(3)
C10 C11 1.382(3)
C11 C12 1.379(3)
C11 H11 0.9300
C12 C13 1.388(3)
C12 H12 0.9300
C13 C14 1.383(3)
C13 C16 1.528(3)
C14 C15 1.386(3)
C14 H14 0.9300
C15 H15 0.9300
C16 C18 1.529(4)
C16 C19 1.530(4)
C16 C17 1.531(3)
C17 H17A 0.9600
C17 H17B 0.9600
C17 H17C 0.9600
C18 H18A 0.9600
C18 H18B 0.9600
C18 H18C 0.9600
C19 H19A 0.9600
C19 H19B 0.9600
C19 H19C 0.9600
C20 C21 1.510(3)
C21 C23 1.491(4)
C21 C22 1.505(4)
C21 C24 1.506(4)
C22 H22A 0.9600
C22 H22B 0.9600
C22 H22C 0.9600
C23 H23A 0.9600
C23 H23B 0.9600
C23 H23C 0.9600
C24 H24A 0.9600
C24 H24B 0.9600
C24 H24C 0.9600

loop_
_geom_torsion_atom_site_label_1
_geom_torsion_atom_site_label_2
_geom_torsion_atom_site_label_3
_geom_torsion_atom_site_label_4
_geom_torsion
C5 N1 N2 C3 0.3(2)
C2 N1 N2 C3 172.7(2)
C5 N1 C2 C1 -174.3(3)
N2 N1 C2 C1 14.6(4)
N1 N2 C3 C4 -0.1(2)
N1 N2 C3 C6 179.9(2)
N2 C3 C4 C5 -0.1(3)
C6 C3 C4 C5 179.9(2)
C3 C4 C5 N1 0.3(2)
C3 C4 C5 C7 178.3(2)
N2 N1 C5 C4 -0.4(2)
C2 N1 C5 C4 -172.3(2)
N2 N1 C5 C7 -178.57(18)
C2 N1 C5 C7 9.5(3)
C20 O1 C7 C8 -119.5(2)
C20 O1 C7 C5 66.1(2)
C4 C5 C7 C8 57.1(3)
N1 C5 C7 C8 -125.2(2)
C4 C5 C7 O1 -128.9(2)
N1 C5 C7 O1 48.7(3)
O1 C7 C8 C9 -168.00(18)
C5 C7 C8 C9 5.8(3)
O1 C7 C8 C10 8.3(3)
C5 C7 C8 C10 -177.90(19)
C7 C8 C9 N3 170(5)
C10 C8 C9 N3 -7(5)
C7 C8 C10 C15 42.4(3)
C9 C8 C10 C15 -141.2(2)
C7 C8 C10 C11 -137.6(2)
C9 C8 C10 C11 38.7(3)
C15 C10 C11 C12 -2.9(3)
C8 C10 C11 C12 177.1(2)
C10 C11 C12 C13 0.3(4)
C11 C12 C13 C14 2.2(4)
C11 C12 C13 C16 -177.8(2)
C12 C13 C14 C15 -2.1(4)
C16 C13 C14 C15 177.9(2)
C11 C10 C15 C14 3.0(3)
C8 C10 C15 C14 -177.0(2)
C13 C14 C15 C10 -0.5(4)
C14 C13 C16 C18 -124.4(3)
C12 C13 C16 C18 55.6(3)
C14 C13 C16 C19 -5.0(3)
C12 C13 C16 C19 175.0(2)
C14 C13 C16 C17 115.8(3)
C12 C13 C16 C17 -64.1(3)
C7 O1 C20 O2 9.5(3)
C7 O1 C20 C21 -170.71(16)
O2 C20 C21 C23 9.3(4)
O1 C20 C21 C23 -170.5(2)
O2 C20 C21 C22 130.3(3)
O1 C20 C21 C22 -49.5(3)
O2 C20 C21 C24 -111.2(3)
O1 C20 C21 C24 69.0(3)

loop_
_cod_related_entry_id
_cod_related_entry_database
_cod_related_entry_code
1 ChemSpider 30657324
